data_2019810
loop_
_publ_author_name
'Tahir, Muhammad Nawaz'
'Shad, Hazoor Ahmad'
'Rauf, Abdul'
'Khan, Abdul Haleem'

_publ_section_title
;
 Crystal structure of
 3-{(E)-[(3,4-dichlorophenyl)imino]methyl}benzene-1,2-diol
;
_journal_coeditor_code HB7353
_journal_issue 2
_journal_name_full 'Acta Crystallographica Section E Crystallographic Communications'
_journal_page_first o137
_journal_paper_doi 10.1107/S2056989015001401
_journal_volume 71
_journal_year 2015
_chemical_formula_iupac 'C13 H9 Cl2 N O2'
_chemical_formula_moiety 'C13 H9 Cl2 N O2'
_chemical_formula_sum 'C13 H9 Cl2 N O2'
_chemical_formula_weight 282.11
_chemical_name_systematic
;
3-{(<i>E</i>)-[(3,4-Dichlorophenyl)imino]methyl}benzene-1,2-diol
;
_space_group_crystal_system triclinic
_space_group_IT_number 2
_space_group_name_Hall '-P 1'
_space_group_name_H-M_alt 'P -1'
_symmetry_space_group_name_Hall '-P 1'
_symmetry_space_group_name_H-M 'P -1'
_atom_sites_solution_hydrogens geom
_atom_sites_solution_primary direct
_atom_sites_solution_secondary difmap
_audit_creation_method SHELXL-97
_cell_angle_alpha 88.606(6)
_cell_angle_beta 76.588(6)
_cell_angle_gamma 70.193(5)
_cell_formula_units_Z 2
_cell_length_a 6.4237(8)
_cell_length_b 8.8412(11)
_cell_length_c 11.7799(15)
_cell_measurement_reflns_used 1866
_cell_measurement_temperature 296(2)
_cell_measurement_theta_max 27.00
_cell_measurement_theta_min 1.78
_cell_volume 611.19(14)
_computing_cell_refinement
;
SAINT (Bruker, 2007)
;
_computing_data_collection
;
APEX2 (Bruker, 2007)
;
_computing_data_reduction
;
SAINT (Bruker, 2007)
;
_computing_molecular_graphics
;
ORTEP-3 for Windows (Farrugia, 2012) and PLATON (Spek, 2009)
;
_computing_publication_material
;
WinGX (Farrugia, 2012) and PLATON (Spek, 2009)
;
_computing_structure_refinement
;
SHELXL97 (Sheldrick, 2015)
;
_computing_structure_solution
;
SHELXS97 (Sheldrick, 2008)
;
_diffrn_ambient_temperature 296(2)
_diffrn_detector_area_resol_mean 7.80
_diffrn_measured_fraction_theta_full 0.997
_diffrn_measured_fraction_theta_max 0.997
_diffrn_measurement_device_type 'Bruker Kappa APEXII CCD'
_diffrn_measurement_method \w
_diffrn_radiation_monochromator graphite
_diffrn_radiation_source 'fine-focus sealed tube'
_diffrn_radiation_type MoK\a
_diffrn_radiation_wavelength 0.71073
_diffrn_reflns_av_R_equivalents 0.0423
_diffrn_reflns_limit_h_max 7
_diffrn_reflns_limit_h_min -8
_diffrn_reflns_limit_k_max 9
_diffrn_reflns_limit_k_min -11
_diffrn_reflns_limit_l_max 15
_diffrn_reflns_limit_l_min -14
_diffrn_reflns_number 8896
_diffrn_reflns_theta_full 27.00
_diffrn_reflns_theta_max 27.000
_diffrn_reflns_theta_min 1.780
_diffrn_standards_number 0
_exptl_absorpt_coefficient_mu 0.522
_exptl_absorpt_correction_T_max 0.902
_exptl_absorpt_correction_T_min 0.844
_exptl_absorpt_correction_type multi-scan
_exptl_absorpt_process_details
;
(SADABS; Bruker, 2005)
;
_exptl_crystal_colour red
_exptl_crystal_density_diffrn 1.533
_exptl_crystal_density_method 'not measured'
_exptl_crystal_description prism
_exptl_crystal_F_000 284
_exptl_crystal_size_max 0.34
_exptl_crystal_size_mid 0.26
_exptl_crystal_size_min 0.20
_refine_diff_density_max 0.326
_refine_diff_density_min -0.325
_refine_ls_goodness_of_fit_ref 1.041
_refine_ls_hydrogen_treatment constr
_refine_ls_matrix_type full
_refine_ls_number_parameters 165
_refine_ls_number_reflns 2671
_refine_ls_number_restraints 0
_refine_ls_restrained_S_all 1.041
_refine_ls_R_factor_all 0.0791
_refine_ls_R_factor_gt 0.0524
_refine_ls_shift/su_max 0.000
_refine_ls_shift/su_mean 0.000
_refine_ls_structure_factor_coef Fsqd
_refine_ls_weighting_details 'w=1/[\s^2^(Fo^2^)+(0.0781P)^2^+0.3755P] where P=(Fo^2^+2Fc^2^)/3'
_refine_ls_weighting_scheme calc
_refine_ls_wR_factor_gt 0.1372
_refine_ls_wR_factor_ref 0.1637
_reflns_number_gt 1866
_reflns_number_total 2671
_reflns_threshold_expression I>2\s(I)
_cod_data_source_file hb7353sup1.cif
_cod_data_source_block I
_cod_original_cell_volume 611.20(13)
_cod_database_code 2019810
_cod_database_fobs_code 2019810
_shelx_space_group_comment
;
The symmetry employed for this shelxl refinement is uniquely defined
by the following loop, which should always be used as a source of
symmetry information in preference to the above space-group names.
They are only intended as comments.
;

loop_
_space_group_symop_operation_xyz
'x, y, z'
'-x, -y, -z'

loop_
_atom_site_type_symbol
_atom_site_label
_atom_site_fract_x
_atom_site_fract_y
_atom_site_fract_z
_atom_site_U_iso_or_equiv
_atom_site_adp_type
_atom_site_calc_flag
_atom_site_occupancy
Cl Cl1 0.24642(15) 0.26936(10) 0.01956(8) 0.0657(3) Uani d 1
Cl Cl2 0.73742(15) 0.11968(10) 0.06575(9) 0.0707(3) Uani d 1
O O1 -0.2559(3) 0.9592(2) 0.38833(19) 0.0508(5) Uani d 1
H H1 -0.1671 0.8794 0.3473 0.076 Uiso calc 1
O O2 -0.4973(3) 1.2453(3) 0.5138(2) 0.0594(6) Uani d 1
H H2 -0.5353 1.1679 0.5037 0.089 Uiso calc 1
N N1 0.1345(4) 0.7735(3) 0.2617(2) 0.0452(6) Uani d 1
C C1 -0.1526(5) 1.0707(3) 0.3887(2) 0.0388(6) Uani d 1
C C2 -0.2793(5) 1.2167(3) 0.4525(2) 0.0440(6) Uani d 1
C C3 -0.1834(5) 1.3338(3) 0.4543(2) 0.0478(7) Uani d 1
H H3 -0.2694 1.4313 0.4964 0.057 Uiso calc 1
C C4 0.0401(5) 1.3083(4) 0.3943(3) 0.0516(7) Uani d 1
H H4 0.1030 1.3886 0.3954 0.062 Uiso calc 1
C C5 0.1694(5) 1.1613(4) 0.3322(3) 0.0494(7) Uani d 1
H H5 0.3201 1.1427 0.2932 0.059 Uiso calc 1
C C6 0.0738(5) 1.0419(3) 0.3285(2) 0.0409(6) Uani d 1
C C7 0.2124(5) 0.8875(3) 0.2674(2) 0.0440(6) Uani d 1
H H7 0.3638 0.8708 0.2309 0.053 Uiso calc 1
C C8 0.2859(5) 0.6190(3) 0.2123(2) 0.0433(6) Uani d 1
C C9 0.2070(5) 0.5315(3) 0.1462(2) 0.0464(7) Uani d 1
H H9 0.0614 0.5751 0.1334 0.056 Uiso calc 1
C C10 0.3479(5) 0.3784(3) 0.0998(2) 0.0447(6) Uani d 1
C C11 0.5634(5) 0.3123(3) 0.1205(2) 0.0471(7) Uani d 1
C C12 0.6396(5) 0.3969(4) 0.1879(3) 0.0490(7) Uani d 1
H H12 0.7834 0.3514 0.2027 0.059 Uiso calc 1
C C13 0.5000(5) 0.5513(3) 0.2339(2) 0.0480(7) Uani d 1
H H13 0.5511 0.6091 0.2793 0.058 Uiso calc 1

loop_
_atom_site_aniso_label
_atom_site_aniso_U_11
_atom_site_aniso_U_22
_atom_site_aniso_U_33
_atom_site_aniso_U_12
_atom_site_aniso_U_13
_atom_site_aniso_U_23
Cl1 0.0749(6) 0.0607(5) 0.0663(5) -0.0278(4) -0.0167(4) -0.0188(4)
Cl2 0.0675(6) 0.0459(5) 0.0815(6) -0.0049(4) -0.0040(4) -0.0243(4)
O1 0.0505(11) 0.0377(10) 0.0591(13) -0.0162(9) 0.0005(9) -0.0157(9)
O2 0.0502(12) 0.0463(12) 0.0765(15) -0.0184(10) 0.0001(11) -0.0216(11)
N1 0.0488(13) 0.0387(12) 0.0405(12) -0.0089(10) -0.0041(10) -0.0057(10)
C1 0.0451(14) 0.0348(13) 0.0361(13) -0.0133(11) -0.0086(11) -0.0023(10)
C2 0.0503(16) 0.0365(14) 0.0419(14) -0.0111(12) -0.0094(12) -0.0072(11)
C3 0.0619(18) 0.0362(14) 0.0423(15) -0.0117(13) -0.0133(13) -0.0077(12)
C4 0.067(2) 0.0455(16) 0.0519(17) -0.0291(15) -0.0173(15) 0.0016(13)
C5 0.0536(17) 0.0495(16) 0.0469(16) -0.0240(14) -0.0058(13) -0.0009(13)
C6 0.0489(15) 0.0346(13) 0.0355(13) -0.0114(12) -0.0070(11) -0.0001(11)
C7 0.0473(15) 0.0405(14) 0.0372(14) -0.0113(12) -0.0016(11) -0.0053(11)
C8 0.0508(16) 0.0365(14) 0.0359(14) -0.0124(12) -0.0007(12) -0.0059(11)
C9 0.0490(16) 0.0435(15) 0.0442(15) -0.0146(13) -0.0073(12) -0.0045(12)
C10 0.0531(16) 0.0436(15) 0.0373(14) -0.0198(13) -0.0051(12) -0.0047(11)
C11 0.0524(16) 0.0396(14) 0.0406(15) -0.0113(13) 0.0001(12) -0.0070(12)
C12 0.0469(16) 0.0486(16) 0.0463(16) -0.0102(13) -0.0094(13) -0.0060(13)
C13 0.0546(17) 0.0455(16) 0.0422(15) -0.0160(13) -0.0089(13) -0.0103(12)

loop_
_atom_type_symbol
_atom_type_description
_atom_type_scat_dispersion_real
_atom_type_scat_dispersion_imag
_atom_type_scat_source
C C 0.0033 0.0016 'International Tables Vol C Tables 4.2.6.8 and 6.1.1.4'
H H 0.0000 0.0000 'International Tables Vol C Tables 4.2.6.8 and 6.1.1.4'
N N 0.0061 0.0033 'International Tables Vol C Tables 4.2.6.8 and 6.1.1.4'
O O 0.0106 0.0060 'International Tables Vol C Tables 4.2.6.8 and 6.1.1.4'
Cl Cl 0.1484 0.1585 'International Tables Vol C Tables 4.2.6.8 and 6.1.1.4'

loop_
_geom_angle_atom_site_label_1
_geom_angle_atom_site_label_2
_geom_angle_atom_site_label_3
_geom_angle
C1 O1 H1 109.5
C2 O2 H2 109.5
C7 N1 C8 119.6(2)
O1 C1 C2 117.8(2)
O1 C1 C6 122.1(2)
C2 C1 C6 120.1(2)
O2 C2 C3 119.1(2)
O2 C2 C1 120.9(2)
C3 C2 C1 120.0(3)
C2 C3 C4 120.9(3)
C2 C3 H3 119.6
C4 C3 H3 119.6
C3 C4 C5 119.5(3)
C3 C4 H4 120.3
C5 C4 H4 120.3
C4 C5 C6 120.3(3)
C4 C5 H5 119.8
C6 C5 H5 119.8
C5 C6 C1 119.3(2)
C5 C6 C7 119.8(3)
C1 C6 C7 120.9(2)
N1 C7 C6 122.5(3)
N1 C7 H7 118.7
C6 C7 H7 118.7
C13 C8 C9 119.9(2)
C13 C8 N1 122.1(3)
C9 C8 N1 117.9(3)
C10 C9 C8 119.3(3)
C10 C9 H9 120.3
C8 C9 H9 120.3
C11 C10 C9 120.3(3)
C11 C10 Cl1 120.7(2)
C9 C10 Cl1 118.9(2)
C12 C11 C10 120.5(3)
C12 C11 Cl2 118.9(2)
C10 C11 Cl2 120.6(2)
C11 C12 C13 119.5(3)
C11 C12 H12 120.2
C13 C12 H12 120.2
C8 C13 C12 120.4(3)
C8 C13 H13 119.8
C12 C13 H13 119.8

loop_
_geom_bond_atom_site_label_1
_geom_bond_atom_site_label_2
_geom_bond_distance
Cl1 C10 1.733(3)
Cl2 C11 1.731(3)
O1 C1 1.363(3)
O1 H1 0.8200
O2 C2 1.359(3)
O2 H2 0.8200
N1 C7 1.277(4)
N1 C8 1.423(3)
C1 C2 1.394(4)
C1 C6 1.401(4)
C2 C3 1.375(4)
C3 C4 1.390(4)
C3 H3 0.9300
C4 C5 1.395(4)
C4 H4 0.9300
C5 C6 1.396(4)
C5 H5 0.9300
C6 C7 1.450(4)
C7 H7 0.9300
C8 C13 1.383(4)
C8 C9 1.392(4)
C9 C10 1.388(4)
C9 H9 0.9300
C10 C11 1.385(4)
C11 C12 1.373(4)
C12 C13 1.394(4)
C12 H12 0.9300
C13 H13 0.9300

loop_
_geom_hbond_atom_site_label_D
_geom_hbond_atom_site_label_H
_geom_hbond_atom_site_label_A
_geom_hbond_site_symmetry_A
_geom_hbond_distance_DH
_geom_hbond_distance_HA
_geom_hbond_distance_DA
_geom_hbond_angle_DHA
O1 H1 N1 . 0.82 1.89 2.608(3) 146
O2 H2 O1 . 0.82 2.28 2.729(3) 115
O2 H2 O1 2_476 0.82 2.20 2.846(3) 136
C12 H12 Cg1 1_645 0.93 2.83 3.538(4) 134

loop_
_geom_torsion_atom_site_label_1
_geom_torsion_atom_site_label_2
_geom_torsion_atom_site_label_3
_geom_torsion_atom_site_label_4
_geom_torsion
O1 C1 C2 O2 1.1(4)
C6 C1 C2 O2 -178.3(3)
O1 C1 C2 C3 -179.2(3)
C6 C1 C2 C3 1.4(4)
O2 C2 C3 C4 179.0(3)
C1 C2 C3 C4 -0.7(4)
C2 C3 C4 C5 -0.6(4)
C3 C4 C5 C6 1.3(5)
C4 C5 C6 C1 -0.7(4)
C4 C5 C6 C7 -177.7(3)
O1 C1 C6 C5 179.9(3)
C2 C1 C6 C5 -0.7(4)
O1 C1 C6 C7 -3.1(4)
C2 C1 C6 C7 176.3(3)
C8 N1 C7 C6 -172.6(2)
C5 C6 C7 N1 179.5(3)
C1 C6 C7 N1 2.5(4)
C7 N1 C8 C13 40.5(4)
C7 N1 C8 C9 -143.4(3)
C13 C8 C9 C10 -1.9(4)
N1 C8 C9 C10 -178.1(2)
C8 C9 C10 C11 1.0(4)
C8 C9 C10 Cl1 179.0(2)
C9 C10 C11 C12 0.5(4)
Cl1 C10 C11 C12 -177.5(2)
C9 C10 C11 Cl2 178.5(2)
Cl1 C10 C11 Cl2 0.5(4)
C10 C11 C12 C13 -1.1(4)
Cl2 C11 C12 C13 -179.1(2)
C9 C8 C13 C12 1.3(4)
N1 C8 C13 C12 177.3(3)
C11 C12 C13 C8 0.2(4)
